data_4020386
loop_
_publ_author_name
'Hassan Al-Saraierh'
'David O. Miller'
'Paris E. Georghiou'

_publ_section_title
;
 Narrow-Rim Functionalization of Calix[4]arenes
 via Sonogashira Coupling Reactions
;
_journal_name_full 'Journal of Organic Chemistry'
_journal_page_first 8273
_journal_page_last 8280
_journal_paper_doi 10.1021/jo050488s
_journal_volume 70
_journal_year 2005
_chemical_formula_moiety 'C47 H55 F3 O5 S'
_chemical_formula_sum 'C47 H55 F3 O5 S'
_chemical_formula_weight 788.97
_space_group_IT_number 14
_symmetry_cell_setting monoclinic
_symmetry_space_group_name_Hall '-P 2ybc'
_symmetry_space_group_name_H-M 'P 1 21/c 1'
_cell_angle_alpha 90.00
_cell_angle_beta 92.362(2)
_cell_angle_gamma 90.00
_cell_formula_units_Z 4
_cell_length_a 14.0559(14)
_cell_length_b 24.827(2)
_cell_length_c 12.3001(12)
_cell_measurement_temperature 193(2)
_cell_volume 4288.6(7)
_diffrn_ambient_temperature 193(2)
_exptl_crystal_density_diffrn 1.222
_cod_depositor_comments
;
The following automatic conversions were performed:
'_symmetry_cell_setting' value 'Monoclinic' changed to 'monoclinic'
according to '/home/saulius/struct/CIF-dictionaries/cif_core.dic'
dictionary named 'cif_core.dic' version 2.4.1 from 2010-06-29.

Automatic conversion script
Id: cif_fix_enum 1527 2010-12-29 10:47:43Z saulius 
;
_cod_original_sg_symbol_H-M 'P 21/c'
_cod_database_code 4020386

loop_
_symmetry_equiv_pos_as_xyz
'x, y, z'
'-x, y+1/2, -z+1/2'
'-x, -y, -z'
'x, -y-1/2, z-1/2'

loop_
_atom_site_label
_atom_site_type_symbol
_atom_site_fract_x
_atom_site_fract_y
_atom_site_fract_z
_atom_site_U_iso_or_equiv
_atom_site_adp_type
_atom_site_occupancy
_atom_site_symmetry_multiplicity
_atom_site_calc_flag
_atom_site_refinement_flags
_atom_site_disorder_assembly
_atom_site_disorder_group
S1 S 0.61550(11) 0.24103(7) 0.11018(14) 0.0278(3) Uani 0.80 1 d P . .
S2 S 0.5936(6) 0.2217(3) 0.1372(5) 0.0257(15) Uiso 0.20 1 d P . .
F1 F 0.6705(5) 0.2258(2) 0.3121(4) 0.1096(19) Uani 1 1 d . . .
F2 F 0.5547(3) 0.2805(2) 0.2909(4) 0.1005(17) Uani 1 1 d . . .
F3 F 0.6944(4) 0.3048(2) 0.2514(5) 0.1042(18) Uani 1 1 d . . .
O1 O 0.5442(3) 0.19615(15) 0.1361(3) 0.0372(8) Uani 1 1 d . . .
O2 O 0.5721(3) 0.28319(17) 0.0503(4) 0.0657(13) Uani 1 1 d . . .
O3 O 0.7026(3) 0.21936(19) 0.0790(4) 0.0642(13) Uani 1 1 d . . .
O4 O 0.4524(2) 0.02489(13) 0.1105(3) 0.0333(8) Uani 1 1 d . . .
O5 O 0.3739(2) 0.18837(14) 0.2811(3) 0.0397(9) Uani 1 1 d . . .
C1 C 0.4771(3) 0.17727(18) 0.0506(4) 0.0269(9) Uani 1 1 d . . .
C2 C 0.5014(3) 0.13039(18) -0.0041(4) 0.0272(9) Uani 1 1 d . . .
C3 C 0.4344(3) 0.11065(18) -0.0806(4) 0.0285(10) Uani 1 1 d . . .
C4 C 0.3468(3) 0.13536(18) -0.1019(4) 0.0296(10) Uani 1 1 d . . .
C5 C 0.3281(3) 0.18199(19) -0.0448(4) 0.0314(10) Uani 1 1 d . . .
C6 C 0.3913(3) 0.20383(17) 0.0336(4) 0.0276(10) Uani 1 1 d . . .
C7 C 0.5927(3) 0.09941(18) 0.0235(4) 0.0292(10) Uani 1 1 d . . .
C8 C 0.5987(3) 0.07652(18) 0.1376(4) 0.0283(10) Uani 1 1 d . . .
C9 C 0.5285(3) 0.04168(17) 0.1760(4) 0.0258(9) Uani 1 1 d . . .
C10 C 0.5344(3) 0.02203(17) 0.2811(4) 0.0264(9) Uani 1 1 d . . .
C11 C 0.6142(3) 0.03400(18) 0.3468(4) 0.0295(10) Uani 1 1 d . . .
C12 C 0.6877(3) 0.06725(18) 0.3112(4) 0.0296(10) Uani 1 1 d . . .
C13 C 0.6770(3) 0.08816(18) 0.2069(4) 0.0290(10) Uani 1 1 d . . .
C14 C 0.4560(3) -0.01384(17) 0.3238(4) 0.0276(10) Uani 1 1 d . . .
C15 C 0.3559(3) 0.00883(18) 0.3130(4) 0.0276(10) Uani 1 1 d . . .
C16 C 0.3330(3) 0.05869(18) 0.3598(4) 0.0269(9) Uani 1 1 d . . .
C17 C 0.2404(3) 0.07928(18) 0.3429(4) 0.0295(10) Uani 1 1 d . . .
C18 C 0.1726(3) 0.04933(19) 0.2852(4) 0.0316(10) Uani 1 1 d . . .
C19 C 0.1923(3) -0.00116(19) 0.2423(4) 0.0300(10) Uani 1 1 d . . .
C20 C 0.2858(3) -0.02001(18) 0.2571(4) 0.0298(10) Uani 1 1 d . . .
C21 C 0.2128(3) 0.13462(19) 0.3855(4) 0.0327(10) Uani 1 1 d . . .
C22 C 0.2023(3) 0.17616(18) 0.2951(4) 0.0284(10) Uani 1 1 d . . .
C23 C 0.2816(3) 0.19881(18) 0.2472(4) 0.0307(10) Uani 1 1 d . . .
C24 C 0.2707(3) 0.23360(17) 0.1588(4) 0.0293(10) Uani 1 1 d . . .
C25 C 0.1795(3) 0.24674(18) 0.1197(4) 0.0294(10) Uani 1 1 d . . .
C26 C 0.0984(3) 0.22606(18) 0.1655(4) 0.0315(10) Uani 1 1 d . . .
C27 C 0.1124(3) 0.19038(18) 0.2524(4) 0.0319(10) Uani 1 1 d . . .
C28 C 0.3583(3) 0.25118(18) 0.1007(4) 0.0310(10) Uani 1 1 d . . .
C29 C 0.2726(3) 0.1094(2) -0.1799(4) 0.0344(11) Uani 1 1 d . . .
C30 C 0.3104(4) 0.1074(2) -0.2942(4) 0.0418(12) Uani 1 1 d . . .
C31 C 0.1783(4) 0.1402(2) -0.1839(5) 0.0461(14) Uani 1 1 d . . .
C32 C 0.2537(4) 0.0520(2) -0.1395(5) 0.0412(12) Uani 1 1 d . . .
C33 C 0.7730(3) 0.0799(2) 0.3886(4) 0.0345(11) Uani 1 1 d . . .
C34 C 0.7400(4) 0.1134(2) 0.4845(5) 0.0485(14) Uani 1 1 d . . .
C35 C 0.8506(4) 0.1111(3) 0.3315(5) 0.0495(15) Uani 1 1 d . . .
C36 C 0.8182(4) 0.0273(2) 0.4331(5) 0.0449(13) Uani 1 1 d . . .
C37 C 0.1178(4) -0.0356(2) 0.1813(4) 0.0385(12) Uani 1 1 d . . .
C38 C 0.1517(5) -0.0519(3) 0.0705(6) 0.068(2) Uani 1 1 d . . .
C39 C 0.0996(6) -0.0863(3) 0.2457(7) 0.088(3) Uani 1 1 d . . .
C40 C 0.0244(5) -0.0058(3) 0.1613(8) 0.084(3) Uani 1 1 d . . .
C41 C -0.0027(3) 0.2387(2) 0.1215(4) 0.0391(12) Uani 1 1 d . . .
C42 C -0.0032(4) 0.2840(3) 0.0361(6) 0.068(2) Uani 1 1 d . . .
C43 C -0.0638(4) 0.2574(3) 0.2149(5) 0.0517(15) Uani 1 1 d . . .
C44 C -0.0464(4) 0.1882(3) 0.0693(6) 0.0608(17) Uani 1 1 d . . .
C45 C 0.6337(5) 0.2633(3) 0.2508(7) 0.0665(19) Uani 1 1 d . . .
C46 C 0.4045(4) 0.0889(2) 0.4260(4) 0.0335(11) Uani 1 1 d . . .
C47 C 0.4531(4) 0.11208(18) 0.4713(4) 0.0276(10) Uani 1 1 d . . .
H1 H 0.4492 0.0791 -0.1197 0.033 Uiso 1 1 d . . .
H2 H 0.2690 0.1999 -0.0593 0.038 Uiso 1 1 d . . .
H3 H 0.5964 0.0706 -0.0265 0.035 Uiso 1 1 d . . .
H4 H 0.6445 0.1232 0.0157 0.035 Uiso 1 1 d . . .
H5 H 0.6201 0.0186 0.4177 0.034 Uiso 1 1 d . . .
H6 H 0.7245 0.1122 0.1818 0.034 Uiso 1 1 d . . .
H7 H 0.4573 -0.0471 0.2852 0.032 Uiso 1 1 d . . .
H8 H 0.4707 -0.0206 0.3990 0.032 Uiso 1 1 d . . .
H9 H 0.1098 0.0636 0.2757 0.036 Uiso 1 1 d . . .
H10 H 0.3013 -0.0538 0.2273 0.035 Uiso 1 1 d . . .
H11 H 0.1538 0.1315 0.4200 0.037 Uiso 1 1 d . . .
H12 H 0.2607 0.1462 0.4366 0.037 Uiso 1 1 d . . .
H13 H 0.1724 0.2705 0.0591 0.035 Uiso 1 1 d . . .
H14 H 0.0579 0.1753 0.2846 0.038 Uiso 1 1 d . . .
H15 H 0.4072 0.2607 0.1539 0.036 Uiso 1 1 d . . .
H16 H 0.3444 0.2812 0.0559 0.036 Uiso 1 1 d . . .
H17 H 0.3783 0.1030 -0.2892 0.049 Uiso 1 1 d . . .
H18 H 0.2832 0.0777 -0.3328 0.049 Uiso 1 1 d . . .
H19 H 0.2956 0.1398 -0.3315 0.049 Uiso 1 1 d . . .
H20 H 0.1594 0.1471 -0.1127 0.054 Uiso 1 1 d . . .
H21 H 0.1865 0.1732 -0.2217 0.054 Uiso 1 1 d . . .
H22 H 0.1313 0.1191 -0.2221 0.054 Uiso 1 1 d . . .
H23 H 0.2528 0.0520 -0.0625 0.047 Uiso 1 1 d . . .
H24 H 0.1944 0.0399 -0.1695 0.047 Uiso 1 1 d . . .
H25 H 0.3031 0.0289 -0.1623 0.047 Uiso 1 1 d . . .
H26 H 0.7579 0.0959 0.5508 0.057 Uiso 1 1 d . . .
H27 H 0.7672 0.1481 0.4826 0.057 Uiso 1 1 d . . .
H28 H 0.6719 0.1165 0.4795 0.057 Uiso 1 1 d . . .
H29 H 0.8921 0.1280 0.3843 0.058 Uiso 1 1 d . . .
H30 H 0.8853 0.0878 0.2876 0.058 Uiso 1 1 d . . .
H31 H 0.8214 0.1388 0.2865 0.058 Uiso 1 1 d . . .
H32 H 0.8167 0.0270 0.5099 0.052 Uiso 1 1 d . . .
H33 H 0.7825 -0.0027 0.4043 0.052 Uiso 1 1 d . . .
H34 H 0.8817 0.0249 0.4111 0.052 Uiso 1 1 d . . .
H35 H 0.2032 -0.0764 0.0801 0.080 Uiso 1 1 d . . .
H36 H 0.1013 -0.0682 0.0297 0.080 Uiso 1 1 d . . .
H37 H 0.1729 -0.0206 0.0340 0.080 Uiso 1 1 d . . .
H38 H 0.1009 -0.0780 0.3216 0.102 Uiso 1 1 d . . .
H39 H 0.0380 -0.1003 0.2251 0.102 Uiso 1 1 d . . .
H40 H 0.1464 -0.1123 0.2321 0.102 Uiso 1 1 d . . .
H41 H -0.0020 0.0034 0.2285 0.098 Uiso 1 1 d . . .
H42 H 0.0354 0.0262 0.1209 0.098 Uiso 1 1 d . . .
H43 H -0.0193 -0.0280 0.1205 0.098 Uiso 1 1 d . . .
H44 H -0.0023 0.3179 0.0719 0.078 Uiso 1 1 d . . .
H45 H 0.0517 0.2807 -0.0060 0.078 Uiso 1 1 d . . .
H46 H -0.0588 0.2810 -0.0096 0.078 Uiso 1 1 d . . .
H47 H -0.0326 0.2487 0.2825 0.061 Uiso 1 1 d . . .
H48 H -0.0730 0.2953 0.2103 0.061 Uiso 1 1 d . . .
H49 H -0.1238 0.2398 0.2093 0.061 Uiso 1 1 d . . .
H50 H -0.0676 0.1647 0.1230 0.074 Uiso 1 1 d . . .
H51 H -0.0983 0.1982 0.0210 0.074 Uiso 1 1 d . . .
H52 H 0.0006 0.1704 0.0276 0.074 Uiso 1 1 d . . .
H53 H 0.4976 0.1333 0.5130 0.033 Uiso 1 1 d . . .
H54 H 0.3788 0.1592 0.3343 0.048 Uiso 1 1 d . . .
H55 H 0.4497 0.0279 0.0341 0.039 Uiso 1 1 d . . .

loop_
_atom_site_aniso_label
_atom_site_aniso_U_11
_atom_site_aniso_U_22
_atom_site_aniso_U_33
_atom_site_aniso_U_23
_atom_site_aniso_U_13
_atom_site_aniso_U_12
S1 0.0199(7) 0.0238(7) 0.0399(9) 0.0033(7) 0.0055(6) -0.0012(6)
F1 0.157(5) 0.096(4) 0.072(3) -0.005(3) -0.039(3) 0.004(4)
F2 0.079(3) 0.114(4) 0.110(4) -0.060(3) 0.025(3) -0.016(3)
F3 0.077(3) 0.085(3) 0.150(5) -0.045(3) 0.003(3) -0.036(3)
O1 0.0348(19) 0.0344(19) 0.043(2) 0.0032(15) 0.0047(15) 0.0064(17)
O2 0.046(2) 0.046(2) 0.104(4) 0.023(2) 0.002(2) -0.0102(19)
O3 0.036(2) 0.062(3) 0.096(4) -0.009(2) 0.015(2) -0.008(2)
O4 0.0311(17) 0.0336(18) 0.0346(19) 0.0004(14) -0.0058(14) -0.0052(14)
O5 0.0251(17) 0.0368(19) 0.057(2) 0.0095(17) 0.0008(16) 0.0039(14)
C1 0.023(2) 0.026(2) 0.032(2) 0.0025(18) 0.0017(18) -0.0023(17)
C2 0.026(2) 0.028(2) 0.028(2) 0.0067(18) 0.0050(18) 0.0017(18)
C3 0.029(2) 0.026(2) 0.030(2) 0.0032(18) 0.0048(19) 0.0019(18)
C4 0.030(2) 0.028(2) 0.031(3) 0.0051(19) 0.0047(19) 0.0021(19)
C5 0.026(2) 0.027(2) 0.040(3) 0.006(2) 0.004(2) 0.0054(18)
C6 0.026(2) 0.024(2) 0.033(3) 0.0059(18) 0.0074(18) 0.0007(17)
C7 0.026(2) 0.029(2) 0.033(3) 0.0016(19) 0.0045(19) 0.0028(18)
C8 0.024(2) 0.025(2) 0.036(3) 0.0006(18) 0.0053(19) 0.0060(17)
C9 0.022(2) 0.024(2) 0.031(2) -0.0022(18) -0.0008(18) 0.0030(17)
C10 0.022(2) 0.022(2) 0.036(3) 0.0006(18) 0.0024(18) 0.0002(16)
C11 0.028(2) 0.028(2) 0.032(3) 0.0043(19) 0.0021(19) 0.0030(18)
C12 0.026(2) 0.029(2) 0.034(3) -0.0008(19) 0.0017(19) -0.0012(18)
C13 0.021(2) 0.027(2) 0.039(3) 0.0003(19) 0.0021(19) -0.0003(17)
C14 0.024(2) 0.024(2) 0.035(3) 0.0049(18) 0.0004(18) -0.0018(17)
C15 0.025(2) 0.027(2) 0.031(2) 0.0078(18) 0.0056(18) -0.0006(17)
C16 0.026(2) 0.027(2) 0.028(2) 0.0066(18) -0.0006(18) -0.0021(17)
C17 0.028(2) 0.028(2) 0.033(3) 0.0065(19) 0.0059(19) -0.0003(18)
C18 0.022(2) 0.033(2) 0.041(3) 0.005(2) 0.0018(19) 0.0017(18)
C19 0.025(2) 0.030(2) 0.035(3) 0.005(2) -0.0019(19) -0.0060(18)
C20 0.029(2) 0.024(2) 0.037(3) 0.0019(19) 0.0023(19) 0.0007(18)
C21 0.028(2) 0.033(2) 0.038(3) 0.000(2) 0.006(2) 0.0022(19)
C22 0.031(2) 0.024(2) 0.030(2) -0.0019(18) 0.0066(19) 0.0050(18)
C23 0.028(2) 0.023(2) 0.041(3) -0.0047(19) 0.003(2) 0.0043(18)
C24 0.031(2) 0.021(2) 0.037(3) -0.0032(18) 0.006(2) 0.0012(18)
C25 0.029(2) 0.022(2) 0.038(3) 0.0004(19) 0.0052(19) 0.0014(18)
C26 0.031(2) 0.027(2) 0.036(3) -0.0005(19) 0.005(2) 0.0023(19)
C27 0.028(2) 0.028(2) 0.041(3) -0.001(2) 0.008(2) 0.0021(18)
C28 0.028(2) 0.021(2) 0.045(3) 0.0019(19) 0.005(2) 0.0028(18)
C29 0.033(3) 0.032(3) 0.038(3) 0.005(2) -0.001(2) 0.002(2)
C30 0.050(3) 0.037(3) 0.037(3) 0.002(2) -0.004(2) 0.000(2)
C31 0.033(3) 0.043(3) 0.061(4) -0.001(3) -0.010(3) 0.007(2)
C32 0.038(3) 0.037(3) 0.049(3) 0.006(2) 0.001(2) -0.002(2)
C33 0.031(2) 0.039(3) 0.034(3) 0.002(2) -0.005(2) -0.006(2)
C34 0.046(3) 0.054(3) 0.045(3) -0.009(3) -0.009(3) -0.002(3)
C35 0.031(3) 0.059(4) 0.058(4) 0.006(3) -0.010(2) -0.017(3)
C36 0.034(3) 0.048(3) 0.052(3) 0.006(3) -0.012(2) -0.004(2)
C37 0.035(3) 0.036(3) 0.044(3) 0.004(2) -0.007(2) -0.008(2)
C38 0.053(4) 0.083(5) 0.066(5) -0.020(4) -0.005(3) -0.018(4)
C39 0.089(6) 0.077(5) 0.093(6) 0.031(4) -0.037(5) -0.059(5)
C40 0.044(4) 0.077(5) 0.127(7) -0.031(5) -0.031(4) 0.007(4)
C41 0.027(2) 0.044(3) 0.046(3) 0.005(2) 0.003(2) 0.003(2)
C42 0.032(3) 0.086(5) 0.086(5) 0.044(4) 0.001(3) 0.012(3)
C43 0.031(3) 0.054(3) 0.069(4) 0.000(3) 0.004(3) 0.012(3)
C44 0.039(3) 0.067(4) 0.075(5) -0.015(3) -0.008(3) -0.002(3)
C45 0.054(4) 0.062(4) 0.084(5) -0.016(4) 0.006(4) -0.002(3)
C46 0.037(3) 0.029(2) 0.035(3) 0.011(2) 0.015(2) 0.013(2)
C47 0.037(3) 0.020(2) 0.026(2) 0.0009(18) 0.003(2) 0.012(2)

loop_
_geom_bond_atom_site_label_1
_geom_bond_atom_site_label_2
_geom_bond_distance
_geom_bond_site_symmetry_2
_geom_bond_publ_flag
S1 S2 0.666(8) . ?
S1 O3 1.405(4) . ?
S1 O2 1.405(5) . ?
S1 O1 1.540(4) . ?
S1 C45 1.824(8) . ?
S2 O1 0.940(9) . ?
S2 O3 1.718(9) . ?
S2 C45 1.809(10) . ?
S2 O2 1.881(9) . ?
S2 C1 2.211(9) . ?
F1 C45 1.293(9) . ?
F2 C45 1.304(8) . ?
F3 C45 1.339(8) . ?
O1 C1 1.461(6) . ?
O4 C9 1.376(5) . ?
O5 C23 1.371(6) . ?
C1 C6 1.383(6) . ?
C1 C2 1.394(6) . ?
C2 C3 1.393(7) . ?
C2 C7 1.523(6) . ?
C3 C4 1.391(6) . ?
C4 C5 1.385(7) . ?
C4 C29 1.530(7) . ?
C5 C6 1.394(7) . ?
C6 C28 1.519(6) . ?
C7 C8 1.514(7) . ?
C8 C13 1.394(6) . ?
C8 C9 1.407(6) . ?
C9 C10 1.381(6) . ?
C10 C11 1.388(6) . ?
C10 C14 1.526(6) . ?
C11 C12 1.406(6) . ?
C12 C13 1.387(7) . ?
C12 C33 1.532(6) . ?
C14 C15 1.517(6) . ?
C15 C20 1.378(7) . ?
C15 C16 1.408(6) . ?
C16 C17 1.407(6) . ?
C16 C46 1.472(7) . ?
C17 C18 1.382(7) . ?
C17 C21 1.526(7) . ?
C18 C19 1.392(7) . ?
C19 C20 1.400(6) . ?
C19 C37 1.525(6) . ?
C21 C22 1.519(7) . ?
C22 C27 1.395(7) . ?
C22 C23 1.400(7) . ?
C23 C24 1.393(7) . ?
C24 C25 1.388(6) . ?
C24 C28 1.514(6) . ?
C25 C26 1.391(7) . ?
C26 C27 1.397(7) . ?
C26 C41 1.531(7) . ?
C29 C30 1.525(8) . ?
C29 C31 1.530(7) . ?
C29 C32 1.536(7) . ?
C33 C34 1.531(8) . ?
C33 C35 1.532(7) . ?
C33 C36 1.543(7) . ?
C37 C39 1.514(8) . ?
C37 C38 1.516(9) . ?
C37 C40 1.519(8) . ?
C41 C44 1.528(8) . ?
C41 C43 1.533(8) . ?
C41 C42 1.539(8) . ?
C46 C47 1.038(7) . ?
